data_7203115
loop_
_publ_author_name
'Yueh-Hua Wang'
'Kuan-Lun Chu'
'Huan-Ching Chen'
'Chun-Wei Yeh'
'Zhi-Kai Chan'
'Maw-Cherng Suen'
'Jhy-Der Chen'
'Ju-Chun Wang'

_publ_section_title
;
 Adjusting the frameworks of polymeric silver(<small>I</small>)
 complexes with 2-aminopyrimidyl ligands by changing the counterions
;
_journal_name_full CrystEngComm
_journal_page_first 84
_journal_page_last 93
_journal_paper_doi 10.1039/b511584a
_journal_year 2006
_chemical_formula_sum 'C6 H9 Ag N4 O3'
_chemical_formula_weight 293.04
_chemical_name_systematic
;
?
;
_space_group_IT_number 14
_symmetry_cell_setting monoclinic
_symmetry_space_group_name_Hall '-P 2ybc'
_symmetry_space_group_name_H-M 'P 1 21/c 1'
_atom_sites_solution_hydrogens geom
_atom_sites_solution_primary direct
_atom_sites_solution_secondary difmap
_audit_creation_method SHELXL-97
_cell_angle_alpha 90.00
_cell_angle_beta 94.902(8)
_cell_angle_gamma 90.00
_cell_formula_units_Z 8
_cell_length_a 7.9107(10)
_cell_length_b 19.287(2)
_cell_length_c 12.2767(7)
_cell_measurement_reflns_used 27
_cell_measurement_temperature 295(2)
_cell_measurement_theta_max 12.50
_cell_measurement_theta_min 5.85
_cell_volume 1866.2(3)
_computing_cell_refinement 'Bruker XSCANS'
_computing_data_collection 'Bruker XSCANS'
_computing_data_reduction 'Bruker SHELXTL'
_computing_molecular_graphics 'Bruker SHELXTL'
_computing_publication_material 'Bruker SHELXTL'
_computing_structure_refinement 'SHELXL-97 (Sheldrick, 1997)'
_computing_structure_solution 'SHELXS-97 (Sheldrick, 1990)'
_diffrn_ambient_temperature 295(2)
_diffrn_measured_fraction_theta_full 0.994
_diffrn_measured_fraction_theta_max 0.994
_diffrn_measurement_device_type 'Bruker P4'
_diffrn_measurement_method '\w scans'
_diffrn_radiation_monochromator graphite
_diffrn_radiation_source 'fine-focus sealed tube'
_diffrn_radiation_type MoK\a
_diffrn_radiation_wavelength 0.71073
_diffrn_reflns_av_R_equivalents 0.0168
_diffrn_reflns_av_sigmaI/netI 0.0279
_diffrn_reflns_limit_h_max 9
_diffrn_reflns_limit_h_min -1
_diffrn_reflns_limit_k_max 1
_diffrn_reflns_limit_k_min -22
_diffrn_reflns_limit_l_max 14
_diffrn_reflns_limit_l_min -14
_diffrn_reflns_number 4290
_diffrn_reflns_theta_full 24.99
_diffrn_reflns_theta_max 24.99
_diffrn_reflns_theta_min 1.97
_diffrn_standards_interval_count 97
_diffrn_standards_number 3
_exptl_absorpt_coefficient_mu 2.148
_exptl_absorpt_correction_T_max 0.9920
_exptl_absorpt_correction_T_min 0.8896
_exptl_absorpt_correction_type \y-scan
_exptl_crystal_colour colorless
_exptl_crystal_density_diffrn 2.086
_exptl_crystal_density_method 'not measured'
_exptl_crystal_description block
_exptl_crystal_F_000 1152
_exptl_crystal_size_max 0.8
_exptl_crystal_size_mid 0.2
_exptl_crystal_size_min 0.2
_refine_diff_density_max 0.412
_refine_diff_density_min -0.655
_refine_diff_density_rms 0.089
_refine_ls_extinction_method none
_refine_ls_goodness_of_fit_ref 1.048
_refine_ls_hydrogen_treatment constr
_refine_ls_matrix_type full
_refine_ls_number_parameters 265
_refine_ls_number_reflns 3272
_refine_ls_number_restraints 0
_refine_ls_restrained_S_all 1.048
_refine_ls_R_factor_all 0.0381
_refine_ls_R_factor_gt 0.0304
_refine_ls_shift/su_max 0.001
_refine_ls_shift/su_mean 0.000
_refine_ls_structure_factor_coef Fsqd
_refine_ls_weighting_details 'calc w=1/[\s^2^(Fo^2^)+(0.0215P)^2^+3.5078P] where P=(Fo^2^+2Fc^2^)/3'
_refine_ls_weighting_scheme calc
_refine_ls_wR_factor_gt 0.0680
_refine_ls_wR_factor_ref 0.0718
_reflns_number_gt 2799
_reflns_number_total 3272
_reflns_threshold_expression >2sigma(I)
_cod_data_source_file b511584a.txt
_cod_data_source_block 4
_cod_depositor_comments
;
The following automatic conversions were performed:
'_symmetry_cell_setting' value 'Monoclinic' changed to 'monoclinic'
according to '/home/saulius/struct/CIF-dictionaries/cif_core.dic'
dictionary named 'cif_core.dic' version 2.4.1 from 2010-06-29.

Automatic conversion script
Id: cif_fix_enum 1527 2010-12-29 10:47:43Z saulius 
;
_cod_original_sg_symbol_H-M P2(1)/c
_cod_database_code 7203115

loop_
_symmetry_equiv_pos_as_xyz
'x, y, z'
'-x, y+1/2, -z+1/2'
'-x, -y, -z'
'x, -y-1/2, z-1/2'

loop_
_atom_site_label
_atom_site_type_symbol
_atom_site_fract_x
_atom_site_fract_y
_atom_site_fract_z
_atom_site_U_iso_or_equiv
_atom_site_adp_type
_atom_site_occupancy
_atom_site_symmetry_multiplicity
_atom_site_calc_flag
_atom_site_refinement_flags
_atom_site_disorder_assembly
_atom_site_disorder_group
Ag1 Ag 0.29901(5) 0.419956(15) 0.50449(3) 0.04869(11) Uani 1 1 d . . .
Ag2 Ag 0.70922(5) 0.159454(17) 0.68635(3) 0.05542(12) Uani 1 1 d . . .
O1 O 0.8599(5) 0.2584(2) 1.0093(3) 0.0735(10) Uani 1 1 d . . .
O2 O 0.7942(6) 0.33460(17) 0.8873(3) 0.0802(12) Uani 1 1 d . . .
O3 O 0.7012(5) 0.23114(16) 0.8642(3) 0.0657(9) Uani 1 1 d . . .
O4 O 0.4896(6) 0.5286(2) 0.2360(3) 0.0896(13) Uani 1 1 d . . .
O5 O 0.3671(6) 0.4393(2) 0.2941(4) 0.1038(16) Uani 1 1 d . . .
O6 O 0.4121(5) 0.5276(2) 0.3956(3) 0.0781(11) Uani 1 1 d . . .
N1 N 0.1402(4) 0.47861(15) 0.6207(2) 0.0345(7) Uani 1 1 d . . .
N2 N 0.2571(5) 0.58404(16) 0.5790(3) 0.0489(9) Uani 1 1 d . . .
H2NA H 0.2861 0.5634 0.5189 0.051(13) Uiso 1 1 d R . .
H2NB H 0.2535 0.6294 0.5864 0.046(12) Uiso 1 1 d R . .
N3 N 0.1308(4) 0.57611(15) 0.7407(2) 0.0345(7) Uani 1 1 d . . .
N4 N 0.3580(4) 0.30445(15) 0.5053(2) 0.0357(7) Uani 1 1 d . . .
N5 N 0.5288(5) 0.31205(17) 0.6664(3) 0.0515(9) Uani 1 1 d . . .
H5NA H 0.5161 0.3568 0.6587 0.067(16) Uiso 1 1 d R . .
H5NB H 0.5936 0.2915 0.7231 0.049(12) Uiso 1 1 d R . .
N6 N 0.4980(4) 0.20469(15) 0.5845(2) 0.0345(7) Uani 1 1 d . . .
N7 N 0.7897(5) 0.27480(16) 0.9204(3) 0.0428(8) Uani 1 1 d . . .
N8 N 0.4219(5) 0.49816(18) 0.3057(3) 0.0444(8) Uani 1 1 d . . .
C1 C 0.1749(5) 0.54548(18) 0.6476(3) 0.0326(8) Uani 1 1 d . . .
C2 C 0.0325(5) 0.53961(19) 0.8035(3) 0.0375(8) Uani 1 1 d . . .
C3 C -0.0254(7) 0.5760(2) 0.9015(4) 0.0557(12) Uani 1 1 d . . .
H3A H -0.0955 0.5475 0.9328 0.060(15) Uiso 1 1 d R . .
H3B H -0.0829 0.6182 0.8798 0.072 Uiso 1 1 d R . .
H3C H 0.0703 0.5871 0.9518 0.072 Uiso 1 1 d R . .
C4 C -0.0148(5) 0.4723(2) 0.7771(3) 0.0412(9) Uani 1 1 d . . .
H4A H -0.0864 0.4477 0.8194 0.049 Uiso 1 1 calc R . .
C5 C 0.0470(5) 0.44246(19) 0.6866(3) 0.0372(8) Uani 1 1 d . . .
C6 C 0.0113(6) 0.3681(2) 0.6579(4) 0.0515(11) Uani 1 1 d . . .
H6C H -0.0643 0.3500 0.7064 0.074(17) Uiso 1 1 d R . .
H6B H -0.0413 0.3611 0.5918 0.09(2) Uiso 1 1 d R . .
H6A H 0.1178 0.3431 0.6579 0.086(19) Uiso 1 1 d R . .
C7 C 0.4618(5) 0.27363(18) 0.5837(3) 0.0344(8) Uani 1 1 d . . .
C8 C 0.2819(5) 0.26387(19) 0.4261(3) 0.0390(9) Uani 1 1 d . . .
C9 C 0.1696(7) 0.2983(2) 0.3388(4) 0.0597(13) Uani 1 1 d . . .
H9A H 0.0931 0.3309 0.3794 0.14(3) Uiso 1 1 d R . .
H9B H 0.0992 0.2634 0.2962 0.10(2) Uiso 1 1 d R . .
H9C H 0.2360 0.3245 0.2913 0.116 Uiso 1 1 d R . .
C10 C 0.3104(6) 0.19344(19) 0.4259(3) 0.0421(9) Uani 1 1 d . . .
H10A H 0.2547 0.1655 0.3725 0.050 Uiso 1 1 calc R . .
C11 C 0.4215(5) 0.16509(18) 0.5051(3) 0.0349(8) Uani 1 1 d . . .
C12 C 0.4641(6) 0.08934(19) 0.5057(4) 0.0471(10) Uani 1 1 d . . .
H12A H 0.4439 0.0683 0.5825 0.077(17) Uiso 1 1 d R . .
H12B H 0.4005 0.0614 0.4585 0.064(15) Uiso 1 1 d R . .
H12C H 0.5815 0.0839 0.4933 0.077 Uiso 1 1 d R . .

loop_
_atom_site_aniso_label
_atom_site_aniso_U_11
_atom_site_aniso_U_22
_atom_site_aniso_U_33
_atom_site_aniso_U_23
_atom_site_aniso_U_13
_atom_site_aniso_U_12
Ag1 0.0696(2) 0.02783(16) 0.04876(19) -0.00387(13) 0.00588(16) 0.00916(14)
Ag2 0.0718(2) 0.03966(18) 0.0521(2) 0.00466(14) -0.01072(17) 0.01926(16)
O1 0.086(3) 0.073(2) 0.058(2) 0.0089(18) -0.0122(19) 0.016(2)
O2 0.116(3) 0.0412(19) 0.081(3) 0.0201(17) -0.002(2) -0.019(2)
O3 0.091(3) 0.0377(16) 0.067(2) -0.0172(15) -0.0035(19) -0.0006(17)
O4 0.109(3) 0.107(3) 0.056(2) 0.026(2) 0.025(2) -0.002(3)
O5 0.113(4) 0.043(2) 0.147(4) 0.003(2) -0.039(3) -0.022(2)
O6 0.077(3) 0.110(3) 0.0477(19) -0.026(2) 0.0124(17) 0.008(2)
N1 0.0420(18) 0.0247(15) 0.0364(16) -0.0023(12) 0.0007(14) 0.0018(13)
N2 0.072(3) 0.0240(16) 0.054(2) -0.0046(15) 0.0224(19) 0.0013(16)
N3 0.0405(17) 0.0259(15) 0.0361(16) -0.0026(12) -0.0019(13) 0.0015(13)
N4 0.0460(18) 0.0220(14) 0.0392(16) -0.0005(12) 0.0038(14) 0.0060(13)
N5 0.079(3) 0.0296(18) 0.0421(19) -0.0042(15) -0.0145(18) 0.0082(18)
N6 0.0445(18) 0.0254(15) 0.0337(15) 0.0020(12) 0.0049(14) 0.0066(13)
N7 0.055(2) 0.0320(17) 0.0430(19) 0.0001(15) 0.0107(16) 0.0038(16)
N8 0.056(2) 0.0373(18) 0.0386(18) 0.0014(15) -0.0013(16) -0.0004(16)
C1 0.035(2) 0.0244(17) 0.0380(19) 0.0000(14) 0.0001(16) 0.0033(15)
C2 0.043(2) 0.0343(19) 0.0342(19) -0.0032(16) -0.0025(17) 0.0012(17)
C3 0.074(3) 0.049(3) 0.046(2) -0.008(2) 0.017(2) -0.006(2)
C4 0.047(2) 0.038(2) 0.039(2) -0.0003(16) 0.0075(18) -0.0090(18)
C5 0.040(2) 0.0283(18) 0.041(2) -0.0022(16) -0.0055(17) -0.0021(16)
C6 0.068(3) 0.030(2) 0.056(3) -0.0062(18) 0.003(2) -0.011(2)
C7 0.044(2) 0.0276(18) 0.0322(18) 0.0004(14) 0.0047(16) 0.0028(16)
C8 0.046(2) 0.0307(19) 0.040(2) 0.0011(16) 0.0000(17) -0.0007(17)
C9 0.072(3) 0.040(2) 0.062(3) 0.007(2) -0.023(3) -0.003(2)
C10 0.057(3) 0.0288(19) 0.039(2) -0.0002(16) -0.0029(18) -0.0035(18)
C11 0.046(2) 0.0226(17) 0.0369(19) 0.0014(14) 0.0106(17) 0.0017(16)
C12 0.068(3) 0.0228(19) 0.051(2) -0.0041(17) 0.007(2) 0.0055(19)

loop_
_atom_type_symbol
_atom_type_description
_atom_type_scat_dispersion_real
_atom_type_scat_dispersion_imag
_atom_type_scat_source
C C 0.0033 0.0016 'International Tables Vol C Tables 4.2.6.8 and 6.1.1.4'
H H 0.0000 0.0000 'International Tables Vol C Tables 4.2.6.8 and 6.1.1.4'
N N 0.0061 0.0033 'International Tables Vol C Tables 4.2.6.8 and 6.1.1.4'
O O 0.0106 0.0060 'International Tables Vol C Tables 4.2.6.8 and 6.1.1.4'
Ag Ag -0.8971 1.1015 'International Tables Vol C Tables 4.2.6.8 and 6.1.1.4'

loop_
_geom_angle_atom_site_label_1
_geom_angle_atom_site_label_2
_geom_angle_atom_site_label_3
_geom_angle
_geom_angle_site_symmetry_1
_geom_angle_site_symmetry_3
_geom_angle_publ_flag
N4 Ag1 N1 127.35(11) . . ?
N1 Ag1 O5 133.88(12) . . ?
N1 Ag1 O6 98.85(11) . . ?
N4 Ag1 O5 94.67(12) . . ?
N4 Ag1 O6 133.40(11) . . ?
O5 Ag1 O6 46.51(10) . . ?
N6 Ag2 N3 156.30(11) . 2_646 ?
N6 Ag2 O3 101.36(11) . . ?
N3 Ag2 O3 95.85(11) 2_646 . ?
N7 O3 Ag2 139.9(3) . . ?
C5 N1 C1 117.4(3) . . ?
C5 N1 Ag1 118.8(2) . . ?
C1 N1 Ag1 121.0(3) . . ?
C1 N2 H2NA 116.8 . . ?
C1 N2 H2NB 117.8 . . ?
H2NA N2 H2NB 123.1 . . ?
C2 N3 C1 117.3(3) . . ?
C2 N3 Ag2 119.6(2) . 2_656 ?
C1 N3 Ag2 118.9(2) . 2_656 ?
C7 N4 C8 117.7(3) . . ?
C7 N4 Ag1 123.1(2) . . ?
C8 N4 Ag1 119.1(2) . . ?
C7 N5 H5NA 115.6 . . ?
C7 N5 H5NB 119.9 . . ?
H5NA N5 H5NB 124.1 . . ?
C11 N6 C7 118.0(3) . . ?
C11 N6 Ag2 117.7(2) . . ?
C7 N6 Ag2 123.1(3) . . ?
O1 N7 O2 121.1(4) . . ?
O1 N7 O3 120.3(4) . . ?
O2 N7 O3 118.5(4) . . ?
O4 N8 O5 123.2(5) . . ?
O4 N8 O6 118.2(4) . . ?
O5 N8 O6 118.6(5) . . ?
N2 C1 N1 118.5(3) . . ?
N2 C1 N3 117.6(3) . . ?
N1 C1 N3 124.0(3) . . ?
N3 C2 C4 121.1(4) . . ?
N3 C2 C3 116.7(3) . . ?
C4 C2 C3 122.2(4) . . ?
C2 C3 H3A 107.7 . . ?
C2 C3 H3B 110.2 . . ?
H3A C3 H3B 110.2 . . ?
C2 C3 H3C 110.1 . . ?
H3A C3 H3C 110.2 . . ?
H3B C3 H3C 108.5 . . ?
C5 C4 C2 118.3(4) . . ?
C5 C4 H4A 120.9 . . ?
C2 C4 H4A 120.9 . . ?
N1 C5 C4 121.5(3) . . ?
N1 C5 C6 117.4(4) . . ?
C4 C5 C6 121.1(4) . . ?
C5 C6 H6C 108.7 . . ?
C5 C6 H6B 115.0 . . ?
H6C C6 H6B 104.3 . . ?
C5 C6 H6A 109.2 . . ?
H6C C6 H6A 114.4 . . ?
H6B C6 H6A 105.3 . . ?
N5 C7 N4 118.6(3) . . ?
N5 C7 N6 117.9(3) . . ?
N4 C7 N6 123.5(3) . . ?
N4 C8 C10 120.7(4) . . ?
N4 C8 C9 117.5(3) . . ?
C10 C8 C9 121.8(4) . . ?
C8 C9 H9A 105.3 . . ?
C8 C9 H9B 110.5 . . ?
H9A C9 H9B 110.0 . . ?
C8 C9 H9C 110.3 . . ?
H9A C9 H9C 110.3 . . ?
H9B C9 H9C 110.3 . . ?
C11 C10 C8 119.2(4) . . ?
C11 C10 H10A 120.4 . . ?
C8 C10 H10A 120.4 . . ?
N6 C11 C10 120.8(3) . . ?
N6 C11 C12 117.7(3) . . ?
C10 C11 C12 121.5(4) . . ?
C11 C12 H12A 109.2 . . ?
C11 C12 H12B 117.5 . . ?
H12A C12 H12B 103.0 . . ?
C11 C12 H12C 109.1 . . ?
H12A C12 H12C 108.8 . . ?
H12B C12 H12C 108.8 . . ?

loop_
_geom_bond_atom_site_label_1
_geom_bond_atom_site_label_2
_geom_bond_distance
_geom_bond_site_symmetry_2
_geom_bond_publ_flag
Ag1 N4 2.276(3) . ?
Ag1 N1 2.280(3) . ?
Ag1 O5 2.709(6) . ?
Ag1 O6 2.666(4) . ?
Ag2 N6 2.182(3) . ?
Ag2 N3 2.189(3) 2_646 ?
Ag2 O3 2.590(3) . ?
O1 N7 1.223(5) . ?
O2 N7 1.225(5) . ?
O3 N7 1.262(5) . ?
O4 N8 1.200(5) . ?
O5 N8 1.219(5) . ?
O6 N8 1.249(5) . ?
N1 C5 1.337(5) . ?
N1 C1 1.354(5) . ?
N2 C1 1.334(5) . ?
N2 H2NA 0.8854 . ?
N2 H2NB 0.8805 . ?
N3 C2 1.341(5) . ?
N3 C1 1.358(5) . ?
N3 Ag2 2.190(3) 2_656 ?
N4 C7 1.349(5) . ?
N4 C8 1.349(5) . ?
N5 C7 1.331(5) . ?
N5 H5NA 0.8723 . ?
N5 H5NB 0.9178 . ?
N6 C11 1.341(5) . ?
N6 C7 1.360(5) . ?
C2 C4 1.383(5) . ?
C2 C3 1.497(5) . ?
C3 H3A 0.8903 . ?
C3 H3B 0.9600 . ?
C3 H3C 0.9600 . ?
C4 C5 1.377(6) . ?
C4 H4A 0.9300 . ?
C5 C6 1.498(5) . ?
C6 H6C 0.9455 . ?
C6 H6B 0.8900 . ?
C6 H6A 0.9701 . ?
C8 C10 1.377(5) . ?
C8 C9 1.489(6) . ?
C9 H9A 1.0300 . ?
C9 H9B 0.9936 . ?
C9 H9C 0.9600 . ?
C10 C11 1.368(5) . ?
C10 H10A 0.9300 . ?
C11 C12 1.499(5) . ?
C12 H12A 1.0513 . ?
C12 H12B 0.9098 . ?
C12 H12C 0.9599 . ?
